data_7052875
loop_
_publ_author_name
'Eseola, Abiodun O.'
'Adepitan, Oluseyi'
'G\"orls, Helmar'
'Plass, Winfried'

_publ_section_title
;
 Electronic/substituents influence on imidazole ring donor--acceptor
 capacities using 1H-imidazo[4,5-f][1,10]phenanthroline frameworks
;
_journal_issue 4
_journal_name_full 'New Journal of Chemistry'
_journal_page_first 891
_journal_paper_doi 10.1039/c2nj20880f
_journal_volume 36
_journal_year 2012
_chemical_formula_sum 'C37 H28 N4 O'
_chemical_formula_weight 544.63
_chemical_name_systematic
;
?
;
_space_group_IT_number 14
_symmetry_cell_setting monoclinic
_symmetry_space_group_name_Hall '-P 2ybc'
_symmetry_space_group_name_H-M 'P 1 21/c 1'
_atom_sites_solution_hydrogens geom
_atom_sites_solution_primary direct
_atom_sites_solution_secondary difmap
_audit_creation_method SHELXL-97
_cell_angle_alpha 90.00
_cell_angle_beta 107.48(3)
_cell_angle_gamma 90.00
_cell_formula_units_Z 4
_cell_length_a 14.181(3)
_cell_length_b 12.540(3)
_cell_length_c 16.598(3)
_cell_measurement_temperature 293(2)
_cell_volume 2815.3(11)
_computing_structure_refinement 'SHELXL-97 (Sheldrick, 1997)'
_computing_structure_solution 'SHELXS-97 (Sheldrick, 1990)'
_diffrn_ambient_temperature 293(2)
_diffrn_measured_fraction_theta_full 0.998
_diffrn_measured_fraction_theta_max 0.998
_diffrn_radiation_monochromator graphite
_diffrn_radiation_source 'fine-focus sealed tube'
_diffrn_radiation_type MoK\a
_diffrn_radiation_wavelength 0.71073
_diffrn_reflns_av_R_equivalents 0.0753
_diffrn_reflns_av_sigmaI/netI 0.0747
_diffrn_reflns_limit_h_max 18
_diffrn_reflns_limit_h_min -18
_diffrn_reflns_limit_k_max 16
_diffrn_reflns_limit_k_min -16
_diffrn_reflns_limit_l_max 21
_diffrn_reflns_limit_l_min -18
_diffrn_reflns_number 17473
_diffrn_reflns_theta_full 27.48
_diffrn_reflns_theta_max 27.48
_diffrn_reflns_theta_min 2.07
_exptl_absorpt_coefficient_mu 0.079
_exptl_absorpt_correction_type none
_exptl_crystal_colour Pale-yellow
_exptl_crystal_density_diffrn 1.285
_exptl_crystal_density_method 'not measured'
_exptl_crystal_description Prism
_exptl_crystal_F_000 1144
_exptl_crystal_size_max 0.06
_exptl_crystal_size_mid 0.05
_exptl_crystal_size_min 0.05
_refine_diff_density_max 0.288
_refine_diff_density_min -0.320
_refine_diff_density_rms 0.074
_refine_ls_extinction_method none
_refine_ls_goodness_of_fit_ref 1.136
_refine_ls_hydrogen_treatment mixed
_refine_ls_matrix_type full
_refine_ls_number_parameters 491
_refine_ls_number_reflns 6444
_refine_ls_number_restraints 0
_refine_ls_restrained_S_all 1.136
_refine_ls_R_factor_all 0.1106
_refine_ls_R_factor_gt 0.0699
_refine_ls_shift/su_max 0.000
_refine_ls_shift/su_mean 0.000
_refine_ls_structure_factor_coef Fsqd
_refine_ls_weighting_details 'calc w=1/[\s^2^(Fo^2^)+(0.0540P)^2^+3.1044P] where P=(Fo^2^+2Fc^2^)/3'
_refine_ls_weighting_scheme calc
_refine_ls_wR_factor_gt 0.1472
_refine_ls_wR_factor_ref 0.1759
_reflns_number_gt 4495
_reflns_number_total 6444
_reflns_threshold_expression >2sigma(I)
_cod_data_source_file c2nj20880f.txt
_cod_data_source_block C-dp
_cod_depositor_comments
;
The following automatic conversions were performed:

'_symmetry_cell_setting' value 'Monoclinic' changed to 'monoclinic'
according to /home/saulius/struct/CIF-dictionaries/cif_core.dic
dictionary named 'cif_core.dic' version 2.4.1 from
2010-06-29.

'_exptl_absorpt_correction_type' value 'None' changed to
'none' according to
/home/saulius/struct/CIF-dictionaries/cif_core.dic dictionary named
'cif_core.dic' version 2.4.1 from 2010-06-29.

Automatic conversion script
Id: cif_fix_values 1715 2011-07-08 13:25:40Z adriana 
;
_cod_original_cell_volume 2815.3(10)
_cod_original_sg_symbol_H-M P2(1)/c
_cod_database_code 7052875

loop_
_symmetry_equiv_pos_as_xyz
'x, y, z'
'-x, y+1/2, -z+1/2'
'-x, -y, -z'
'x, -y-1/2, z-1/2'

loop_
_atom_site_label
_atom_site_type_symbol
_atom_site_fract_x
_atom_site_fract_y
_atom_site_fract_z
_atom_site_U_iso_or_equiv
_atom_site_adp_type
_atom_site_occupancy
_atom_site_symmetry_multiplicity
_atom_site_calc_flag
O1 O 0.17754(13) 0.02830(14) 0.42208(11) 0.0191(4) Uani 1 1 d
N1 N 0.22431(16) 0.27964(17) 0.27369(14) 0.0181(5) Uani 1 1 d
C1 C 0.09917(17) 0.0592(2) 0.35544(15) 0.0156(5) Uani 1 1 d
N2 N 0.28642(15) 0.15972(17) 0.37321(14) 0.0195(5) Uani 1 1 d
C2 C 0.11003(18) 0.13736(19) 0.29832(16) 0.0163(5) Uani 1 1 d
N3 N -0.08885(15) -0.13324(16) 0.38524(13) 0.0172(5) Uani 1 1 d
C3 C 0.02921(18) 0.1635(2) 0.22939(16) 0.0171(5) Uani 1 1 d
N4 N 0.06113(16) -0.10565(17) 0.47180(13) 0.0166(4) Uani 1 1 d
C4 C -0.06279(17) 0.1153(2) 0.21615(16) 0.0165(5) Uani 1 1 d
C5 C -0.07251(18) 0.0407(2) 0.27498(16) 0.0170(5) Uani 1 1 d
C6 C 0.00640(18) 0.01093(19) 0.34418(16) 0.0159(5) Uani 1 1 d
C7 C -0.1480(2) 0.1421(3) 0.13989(19) 0.0249(6) Uani 1 1 d
C8 C 0.20557(18) 0.1902(2) 0.31305(16) 0.0172(5) Uani 1 1 d
C9 C 0.32178(18) 0.3078(2) 0.31209(17) 0.0189(5) Uani 1 1 d
C10 C 0.35970(18) 0.2321(2) 0.37309(16) 0.0180(5) Uani 1 1 d
C11 C 0.36437(18) 0.4081(2) 0.29062(17) 0.0199(6) Uani 1 1 d
C12 C 0.3859(3) 0.4213(3) 0.2152(2) 0.0354(7) Uani 1 1 d
C13 C 0.4292(3) 0.5153(3) 0.1991(2) 0.0395(8) Uani 1 1 d
C14 C 0.4516(2) 0.5959(2) 0.2588(2) 0.0333(7) Uani 1 1 d
C15 C 0.4296(2) 0.5842(2) 0.3339(2) 0.0292(7) Uani 1 1 d
C16 C 0.3855(2) 0.4908(2) 0.3494(2) 0.0262(6) Uani 1 1 d
C17 C 0.46031(18) 0.2193(2) 0.43217(17) 0.0188(5) Uani 1 1 d
C18 C 0.54102(18) 0.2772(2) 0.42437(18) 0.0219(6) Uani 1 1 d
C19 C 0.6347(2) 0.2610(2) 0.48013(19) 0.0241(6) Uani 1 1 d
C20 C 0.6501(2) 0.1850(2) 0.54297(19) 0.0265(6) Uani 1 1 d
C21 C 0.5710(2) 0.1273(2) 0.5526(2) 0.0295(7) Uani 1 1 d
C22 C 0.4766(2) 0.1445(2) 0.49750(19) 0.0257(6) Uani 1 1 d
C23 C -0.00786(17) -0.07356(19) 0.39990(16) 0.0152(5) Uani 1 1 d
C24 C 0.02412(18) -0.1904(2) 0.50624(16) 0.0169(5) Uani 1 1 d
C25 C -0.06951(18) -0.2067(2) 0.45051(16) 0.0166(5) Uani 1 1 d
C26 C 0.08195(18) -0.2442(2) 0.58357(16) 0.0176(5) Uani 1 1 d
C27 C 0.1827(2) -0.2241(2) 0.61929(17) 0.0222(6) Uani 1 1 d
C28 C 0.2376(2) -0.2789(2) 0.69082(18) 0.0263(6) Uani 1 1 d
C29 C 0.1934(2) -0.3551(2) 0.72747(18) 0.0261(6) Uani 1 1 d
C30 C 0.0926(2) -0.3733(2) 0.69404(18) 0.0245(6) Uani 1 1 d
C31 C 0.0370(2) -0.3186(2) 0.62373(17) 0.0210(6) Uani 1 1 d
C32 C -0.14379(18) -0.2904(2) 0.44902(16) 0.0182(5) Uani 1 1 d
C33 C -0.1225(2) -0.3983(2) 0.44310(18) 0.0219(6) Uani 1 1 d
C34 C -0.1945(2) -0.4746(2) 0.43832(18) 0.0260(6) Uani 1 1 d
C35 C -0.2881(2) -0.4450(2) 0.4388(2) 0.0288(7) Uani 1 1 d
C36 C -0.3098(2) -0.3380(3) 0.4455(2) 0.0311(7) Uani 1 1 d
C37 C -0.2381(2) -0.2611(2) 0.45067(18) 0.0237(6) Uani 1 1 d
HN4 H 0.122(2) -0.076(3) 0.492(2) 0.031(9) Uiso 1 1 d
H29 H 0.231(2) -0.401(2) 0.7735(19) 0.022(7) Uiso 1 1 d
H5 H -0.136(2) 0.007(2) 0.2662(18) 0.023(8) Uiso 1 1 d
H34 H -0.179(2) -0.550(3) 0.433(2) 0.036(9) Uiso 1 1 d
H31 H -0.035(2) -0.335(2) 0.5992(19) 0.025(8) Uiso 1 1 d
H28 H 0.307(2) -0.263(2) 0.7149(19) 0.023(8) Uiso 1 1 d
H27 H 0.217(2) -0.174(2) 0.5948(19) 0.023(8) Uiso 1 1 d
H7B H -0.164(3) 0.083(3) 0.099(2) 0.052(11) Uiso 1 1 d
H18 H 0.532(2) 0.329(3) 0.375(2) 0.030(8) Uiso 1 1 d
H15 H 0.445(2) 0.642(3) 0.378(2) 0.034(9) Uiso 1 1 d
H7A H -0.208(3) 0.154(3) 0.157(2) 0.042(10) Uiso 1 1 d
H3 H 0.037(2) 0.218(2) 0.1909(19) 0.022(8) Uiso 1 1 d
H33 H -0.057(2) -0.421(3) 0.441(2) 0.035(9) Uiso 1 1 d
H35 H -0.340(2) -0.500(3) 0.4359(19) 0.030(8) Uiso 1 1 d
H14 H 0.484(2) 0.663(3) 0.2500(19) 0.026(8) Uiso 1 1 d
H19 H 0.692(2) 0.306(3) 0.475(2) 0.036(9) Uiso 1 1 d
H36 H -0.377(2) -0.317(3) 0.443(2) 0.036(9) Uiso 1 1 d
H30 H 0.062(2) -0.427(3) 0.719(2) 0.031(9) Uiso 1 1 d
H16 H 0.368(2) 0.480(3) 0.405(2) 0.038(9) Uiso 1 1 d
H37 H -0.254(2) -0.186(3) 0.4581(19) 0.028(8) Uiso 1 1 d
H20 H 0.713(2) 0.175(3) 0.583(2) 0.038(9) Uiso 1 1 d
HN1 H 0.182(2) 0.314(3) 0.230(2) 0.035(9) Uiso 1 1 d
H22 H 0.417(2) 0.106(3) 0.504(2) 0.036(9) Uiso 1 1 d
H13 H 0.447(3) 0.526(3) 0.147(3) 0.064(12) Uiso 1 1 d
H1O H 0.238(3) 0.070(4) 0.415(3) 0.075(14) Uiso 1 1 d
H7C H -0.134(3) 0.205(3) 0.112(2) 0.055(11) Uiso 1 1 d
H21 H 0.584(2) 0.074(3) 0.602(2) 0.037(9) Uiso 1 1 d
H12 H 0.372(2) 0.361(3) 0.175(2) 0.041(10) Uiso 1 1 d

loop_
_atom_site_aniso_label
_atom_site_aniso_U_11
_atom_site_aniso_U_22
_atom_site_aniso_U_33
_atom_site_aniso_U_23
_atom_site_aniso_U_13
_atom_site_aniso_U_12
O1 0.0170(8) 0.0186(9) 0.0189(9) 0.0055(8) 0.0011(7) -0.0029(8)
N1 0.0166(10) 0.0164(11) 0.0198(11) 0.0031(9) 0.0034(9) -0.0011(9)
C1 0.0148(11) 0.0166(12) 0.0133(12) -0.0009(10) 0.0012(9) 0.0031(10)
N2 0.0165(10) 0.0194(11) 0.0214(12) 0.0016(9) 0.0039(9) -0.0028(9)
C2 0.0166(12) 0.0142(12) 0.0182(13) -0.0016(10) 0.0052(10) -0.0009(10)
N3 0.0186(10) 0.0148(10) 0.0186(11) -0.0004(9) 0.0063(9) -0.0008(9)
C3 0.0191(12) 0.0155(12) 0.0171(13) 0.0012(10) 0.0058(10) 0.0014(10)
N4 0.0160(10) 0.0157(10) 0.0170(11) -0.0001(9) 0.0031(9) -0.0008(9)
C4 0.0144(11) 0.0162(12) 0.0173(12) -0.0011(10) 0.0023(10) 0.0031(10)
C5 0.0163(12) 0.0163(12) 0.0180(13) -0.0037(10) 0.0043(10) 0.0004(10)
C6 0.0183(12) 0.0137(12) 0.0162(12) -0.0032(10) 0.0059(10) -0.0016(10)
C7 0.0184(13) 0.0289(15) 0.0224(15) 0.0038(13) -0.0014(11) -0.0009(12)
C8 0.0180(12) 0.0166(12) 0.0164(13) 0.0018(10) 0.0043(10) -0.0005(10)
C9 0.0174(12) 0.0192(13) 0.0200(13) 0.0014(11) 0.0058(10) -0.0028(11)
C10 0.0175(12) 0.0159(12) 0.0207(13) 0.0009(10) 0.0058(10) -0.0014(10)
C11 0.0133(11) 0.0191(13) 0.0247(14) 0.0068(11) 0.0016(10) 0.0000(10)
C12 0.050(2) 0.0294(16) 0.0280(16) 0.0007(14) 0.0129(15) -0.0099(15)
C13 0.050(2) 0.0364(18) 0.0371(19) 0.0076(15) 0.0199(16) -0.0099(16)
C14 0.0287(15) 0.0186(14) 0.052(2) 0.0081(14) 0.0118(14) -0.0037(13)
C15 0.0271(15) 0.0211(14) 0.0398(18) -0.0011(13) 0.0104(13) -0.0031(12)
C16 0.0237(13) 0.0221(14) 0.0342(17) -0.0009(12) 0.0109(12) -0.0017(12)
C17 0.0181(12) 0.0162(12) 0.0215(13) -0.0024(11) 0.0049(10) 0.0011(10)
C18 0.0152(12) 0.0245(14) 0.0245(14) 0.0016(12) 0.0037(10) -0.0009(11)
C19 0.0207(13) 0.0208(13) 0.0294(15) -0.0019(12) 0.0055(11) -0.0038(12)
C20 0.0178(13) 0.0269(15) 0.0293(16) -0.0015(12) -0.0014(12) -0.0016(12)
C21 0.0247(14) 0.0254(15) 0.0316(17) 0.0072(13) -0.0019(12) -0.0003(12)
C22 0.0216(13) 0.0226(14) 0.0295(15) 0.0052(12) 0.0026(12) -0.0029(12)
C23 0.0156(11) 0.0157(12) 0.0152(12) -0.0027(10) 0.0059(10) 0.0000(10)
C24 0.0182(12) 0.0157(12) 0.0177(13) -0.0008(10) 0.0068(10) -0.0014(10)
C25 0.0207(12) 0.0153(12) 0.0147(12) -0.0009(10) 0.0067(10) -0.0001(10)
C26 0.0209(12) 0.0171(12) 0.0138(12) -0.0009(10) 0.0040(10) 0.0018(10)
C27 0.0236(13) 0.0217(13) 0.0202(14) -0.0010(11) 0.0051(11) -0.0022(12)
C28 0.0218(13) 0.0276(15) 0.0244(15) -0.0008(12) -0.0009(11) -0.0026(12)
C29 0.0299(15) 0.0245(14) 0.0197(14) 0.0048(12) 0.0009(12) 0.0042(13)
C30 0.0347(15) 0.0211(14) 0.0188(14) 0.0027(11) 0.0098(12) -0.0012(12)
C31 0.0230(13) 0.0237(13) 0.0175(13) -0.0013(11) 0.0080(11) -0.0025(11)
C32 0.0186(12) 0.0197(13) 0.0161(13) -0.0015(10) 0.0051(10) -0.0053(11)
C33 0.0222(13) 0.0185(13) 0.0257(14) -0.0013(11) 0.0082(11) -0.0023(11)
C34 0.0379(16) 0.0167(13) 0.0250(15) -0.0031(11) 0.0119(13) -0.0047(13)
C35 0.0282(15) 0.0256(15) 0.0334(17) -0.0025(13) 0.0107(13) -0.0133(13)
C36 0.0218(14) 0.0299(16) 0.0426(19) -0.0045(14) 0.0111(13) -0.0048(13)
C37 0.0229(13) 0.0215(14) 0.0273(15) -0.0017(12) 0.0084(11) -0.0008(12)

loop_
_atom_type_symbol
_atom_type_description
_atom_type_scat_dispersion_real
_atom_type_scat_dispersion_imag
_atom_type_scat_source
C C 0.0033 0.0016 'International Tables Vol C Tables 4.2.6.8 and 6.1.1.4'
H H 0.0000 0.0000 'International Tables Vol C Tables 4.2.6.8 and 6.1.1.4'
N N 0.0061 0.0033 'International Tables Vol C Tables 4.2.6.8 and 6.1.1.4'
O O 0.0106 0.0060 'International Tables Vol C Tables 4.2.6.8 and 6.1.1.4'

loop_
_geom_angle_atom_site_label_1
_geom_angle_atom_site_label_2
_geom_angle_atom_site_label_3
_geom_angle
C1 O1 H1O 105(2)
C8 N1 C9 107.5(2)
C8 N1 HN1 127(2)
C9 N1 HN1 125(2)
O1 C1 C2 121.1(2)
O1 C1 C6 119.0(2)
C2 C1 C6 119.9(2)
C8 N2 C10 106.8(2)
C3 C2 C1 119.2(2)
C3 C2 C8 121.6(2)
C1 C2 C8 119.2(2)
C23 N3 C25 105.9(2)
C2 C3 C4 121.9(2)
C2 C3 H3 118.9(17)
C4 C3 H3 119.2(17)
C23 N4 C24 109.2(2)
C23 N4 HN4 124(2)
C24 N4 HN4 127(2)
C5 C4 C3 117.8(2)
C5 C4 C7 121.3(2)
C3 C4 C7 120.9(2)
C4 C5 C6 122.4(2)
C4 C5 H5 118.1(17)
C6 C5 H5 119.5(18)
C5 C6 C1 118.8(2)
C5 C6 C23 119.1(2)
C1 C6 C23 122.0(2)
C4 C7 H7B 112(2)
C4 C7 H7A 110(2)
H7B C7 H7A 105(3)
C4 C7 H7C 111(2)
H7B C7 H7C 109(3)
H7A C7 H7C 110(3)
N2 C8 N1 110.3(2)
N2 C8 C2 122.9(2)
N1 C8 C2 126.6(2)
C10 C9 N1 106.2(2)
C10 C9 C11 131.7(2)
N1 C9 C11 121.9(2)
C9 C10 N2 109.1(2)
C9 C10 C17 130.6(2)
N2 C10 C17 120.3(2)
C12 C11 C16 118.9(3)
C12 C11 C9 122.3(3)
C16 C11 C9 118.7(3)
C11 C12 C13 120.3(3)
C11 C12 H12 117(2)
C13 C12 H12 122(2)
C14 C13 C12 120.2(3)
C14 C13 H13 118(2)
C12 C13 H13 122(2)
C15 C14 C13 120.2(3)
C15 C14 H14 117.4(18)
C13 C14 H14 122.4(18)
C14 C15 C16 119.6(3)
C14 C15 H15 121.9(19)
C16 C15 H15 118.5(19)
C15 C16 C11 120.8(3)
C15 C16 H16 120.9(19)
C11 C16 H16 118.3(19)
C18 C17 C22 118.1(2)
C18 C17 C10 122.5(2)
C22 C17 C10 119.3(2)
C19 C18 C17 120.7(3)
C19 C18 H18 119.2(17)
C17 C18 H18 120.0(17)
C20 C19 C18 120.4(3)
C20 C19 H19 119.8(19)
C18 C19 H19 119.8(19)
C19 C20 C21 119.9(3)
C19 C20 H20 122(2)
C21 C20 H20 118(2)
C20 C21 C22 119.7(3)
C20 C21 H21 118.1(18)
C22 C21 H21 122.2(18)
C21 C22 C17 121.0(3)
C21 C22 H22 121.7(19)
C17 C22 H22 117.2(19)
N3 C23 N4 110.4(2)
N3 C23 C6 124.6(2)
N4 C23 C6 124.9(2)
N4 C24 C25 104.1(2)
N4 C24 C26 122.3(2)
C25 C24 C26 133.6(2)
N3 C25 C24 110.4(2)
N3 C25 C32 119.0(2)
C24 C25 C32 130.5(2)
C27 C26 C31 118.1(2)
C27 C26 C24 121.5(2)
C31 C26 C24 120.4(2)
C28 C27 C26 120.9(3)
C28 C27 H27 117.5(18)
C26 C27 H27 121.6(18)
C29 C28 C27 120.4(3)
C29 C28 H28 119.9(18)
C27 C28 H28 119.7(18)
C28 C29 C30 119.1(3)
C28 C29 H29 122.4(17)
C30 C29 H29 118.3(17)
C31 C30 C29 121.1(3)
C31 C30 H30 119.7(19)
C29 C30 H30 119.2(19)
C30 C31 C26 120.3(3)
C30 C31 H31 119.7(18)
C26 C31 H31 119.9(18)
C37 C32 C33 119.1(2)
C37 C32 C25 119.6(2)
C33 C32 C25 121.3(2)
C34 C33 C32 120.2(3)
C34 C33 H33 119.5(19)
C32 C33 H33 120.4(19)
C35 C34 C33 120.5(3)
C35 C34 H34 120.3(19)
C33 C34 H34 119.1(19)
C34 C35 C36 119.8(3)
C34 C35 H35 120.5(18)
C36 C35 H35 119.7(18)
C37 C36 C35 120.1(3)
C37 C36 H36 121(2)
C35 C36 H36 119(2)
C36 C37 C32 120.4(3)
C36 C37 H37 118.9(18)
C32 C37 H37 120.6(18)

loop_
_geom_bond_atom_site_label_1
_geom_bond_atom_site_label_2
_geom_bond_distance
O1 C1 1.368(3)
O1 H1O 1.04(5)
N1 C8 1.364(3)
N1 C9 1.383(3)
N1 HN1 0.90(3)
C1 C2 1.404(4)
C1 C6 1.409(3)
N2 C8 1.330(3)
N2 C10 1.380(3)
C2 C3 1.393(4)
C2 C8 1.461(3)
N3 C23 1.331(3)
N3 C25 1.385(3)
C3 C4 1.394(3)
C3 H3 0.96(3)
N4 C23 1.357(3)
N4 C24 1.383(3)
N4 HN4 0.91(3)
C4 C5 1.389(4)
C4 C7 1.502(4)
C5 C6 1.392(3)
C5 H5 0.97(3)
C6 C23 1.460(3)
C7 H7B 0.98(4)
C7 H7A 0.99(4)
C7 H7C 0.96(4)
C9 C10 1.374(4)
C9 C11 1.484(4)
C10 C17 1.477(4)
C11 C12 1.386(4)
C11 C16 1.394(4)
C12 C13 1.391(4)
C12 H12 0.99(4)
C13 C14 1.383(5)
C13 H13 0.99(4)
C14 C15 1.381(5)
C14 H14 0.99(3)
C15 C16 1.388(4)
C15 H15 1.01(3)
C16 H16 1.04(3)
C17 C18 1.394(4)
C17 C22 1.399(4)
C18 C19 1.387(4)
C18 H18 1.02(3)
C19 C20 1.381(4)
C19 H19 1.01(3)
C20 C21 1.384(4)
C20 H20 0.94(3)
C21 C22 1.392(4)
C21 H21 1.03(3)
C22 H22 1.01(3)
C24 C25 1.386(3)
C24 C26 1.464(4)
C25 C32 1.482(3)
C26 C27 1.395(4)
C26 C31 1.406(4)
C27 C28 1.390(4)
C27 H27 0.95(3)
C28 C29 1.381(4)
C28 H28 0.96(3)
C29 C30 1.388(4)
C29 H29 0.98(3)
C30 C31 1.379(4)
C30 H30 0.96(3)
C31 H31 1.01(3)
C32 C37 1.395(4)
C32 C33 1.396(4)
C33 C34 1.384(4)
C33 H33 0.99(3)
C34 C35 1.380(4)
C34 H34 0.98(3)
C35 C36 1.389(4)
C35 H35 0.99(3)
C36 C37 1.385(4)
C36 H36 0.98(3)
C37 H37 0.98(3)

loop_
_geom_torsion_atom_site_label_1
_geom_torsion_atom_site_label_2
_geom_torsion_atom_site_label_3
_geom_torsion_atom_site_label_4
_geom_torsion
O1 C1 C2 C3 177.5(2)
C6 C1 C2 C3 -2.2(4)
O1 C1 C2 C8 -3.1(4)
C6 C1 C2 C8 177.2(2)
C1 C2 C3 C4 1.0(4)
C8 C2 C3 C4 -178.4(2)
C2 C3 C4 C5 1.0(4)
C2 C3 C4 C7 -178.0(3)
C3 C4 C5 C6 -1.9(4)
C7 C4 C5 C6 177.1(3)
C4 C5 C6 C1 0.7(4)
C4 C5 C6 C23 -175.7(2)
O1 C1 C6 C5 -178.3(2)
C2 C1 C6 C5 1.3(4)
O1 C1 C6 C23 -2.0(4)
C2 C1 C6 C23 177.6(2)
C10 N2 C8 N1 0.3(3)
C10 N2 C8 C2 -175.2(2)
C9 N1 C8 N2 -0.9(3)
C9 N1 C8 C2 174.4(2)
C3 C2 C8 N2 -173.1(2)
C1 C2 C8 N2 7.5(4)
C3 C2 C8 N1 12.1(4)
C1 C2 C8 N1 -167.3(2)
C8 N1 C9 C10 1.2(3)
C8 N1 C9 C11 -173.8(2)
N1 C9 C10 N2 -1.0(3)
C11 C9 C10 N2 173.2(3)
N1 C9 C10 C17 178.1(3)
C11 C9 C10 C17 -7.7(5)
C8 N2 C10 C9 0.4(3)
C8 N2 C10 C17 -178.8(2)
C10 C9 C11 C12 113.3(4)
N1 C9 C11 C12 -73.2(4)
C10 C9 C11 C16 -65.2(4)
N1 C9 C11 C16 108.3(3)
C16 C11 C12 C13 0.9(5)
C9 C11 C12 C13 -177.6(3)
C11 C12 C13 C14 0.4(5)
C12 C13 C14 C15 -1.1(5)
C13 C14 C15 C16 0.5(5)
C14 C15 C16 C11 0.8(4)
C12 C11 C16 C15 -1.5(4)
C9 C11 C16 C15 177.0(3)
C9 C10 C17 C18 -11.4(4)
N2 C10 C17 C18 167.6(3)
C9 C10 C17 C22 170.2(3)
N2 C10 C17 C22 -10.8(4)
C22 C17 C18 C19 -0.2(4)
C10 C17 C18 C19 -178.6(3)
C17 C18 C19 C20 1.8(4)
C18 C19 C20 C21 -2.5(5)
C19 C20 C21 C22 1.5(5)
C20 C21 C22 C17 0.1(5)
C18 C17 C22 C21 -0.8(4)
C10 C17 C22 C21 177.7(3)
C25 N3 C23 N4 -0.5(3)
C25 N3 C23 C6 176.7(2)
C24 N4 C23 N3 0.0(3)
C24 N4 C23 C6 -177.1(2)
C5 C6 C23 N3 7.2(4)
C1 C6 C23 N3 -169.1(2)
C5 C6 C23 N4 -176.1(2)
C1 C6 C23 N4 7.6(4)
C23 N4 C24 C25 0.5(3)
C23 N4 C24 C26 178.9(2)
C23 N3 C25 C24 0.8(3)
C23 N3 C25 C32 -175.8(2)
N4 C24 C25 N3 -0.8(3)
C26 C24 C25 N3 -178.9(3)
N4 C24 C25 C32 175.3(2)
C26 C24 C25 C32 -2.8(5)
N4 C24 C26 C27 -10.4(4)
C25 C24 C26 C27 167.5(3)
N4 C24 C26 C31 170.0(2)
C25 C24 C26 C31 -12.1(4)
C31 C26 C27 C28 2.2(4)
C24 C26 C27 C28 -177.4(3)
C26 C27 C28 C29 0.6(4)
C27 C28 C29 C30 -2.7(4)
C28 C29 C30 C31 1.8(4)
C29 C30 C31 C26 1.1(4)
C27 C26 C31 C30 -3.1(4)
C24 C26 C31 C30 176.6(2)
N3 C25 C32 C37 -61.3(3)
C24 C25 C32 C37 122.9(3)
N3 C25 C32 C33 116.5(3)
C24 C25 C32 C33 -59.3(4)
C37 C32 C33 C34 0.5(4)
C25 C32 C33 C34 -177.3(3)
C32 C33 C34 C35 0.4(4)
C33 C34 C35 C36 -1.0(5)
C34 C35 C36 C37 0.7(5)
C35 C36 C37 C32 0.2(5)
C33 C32 C37 C36 -0.8(4)
C25 C32 C37 C36 177.1(3)
